data_4313237
loop_
_publ_author_name
'Sumit Bhaduri'
'Anastasios J. Tasiopoulos'
'Milissa A. Bolcar'
'Khalil A. Abboud'
'William E. Streib'
'George Christou'

_publ_section_title
;
 Symmetric and Asymmetric Dinuclear Manganese(IV) Complexes Possessing a
 [MnIV2(\m-O)2(\m-O2CMe)]3+ Core and Terminal Cl-Ligands
;
_journal_name_full 'Inorganic Chemistry'
_journal_page_first 1483
_journal_page_last 1492
_journal_paper_doi 10.1021/ic020570v
_journal_volume 42
_journal_year 2003
_chemical_formula_sum 'C24 H24 Cl3 Mn2 N5 O13'
_chemical_formula_weight 806.71
_chemical_name_systematic
;
  ?
;
_space_group_IT_number 2
_symmetry_cell_setting triclinic
_symmetry_space_group_name_Hall '-P 1'
_symmetry_space_group_name_H-M 'P -1'
_atom_sites_solution_hydrogens geom
_atom_sites_solution_primary direct
_atom_sites_solution_secondary difmap
_audit_creation_method SHELXL-97
_cell_angle_alpha 65.537(2)
_cell_angle_beta 67.407(2)
_cell_angle_gamma 88.638(2)
_cell_formula_units_Z 2
_cell_length_a 11.7817(7)
_cell_length_b 12.2400(7)
_cell_length_c 13.1672(7)
_cell_measurement_temperature 193(2)
_cell_measurement_theta_max 28.0
_cell_measurement_theta_min 2.0
_cell_volume 1574.89(16)
_computing_cell_refinement 'Bruker SMART & SAINT (Bruker 1998)'
_computing_data_collection 'Bruker SMART (Bruker 1998)'
_computing_data_reduction 'Bruker SHELXTL (Bruker 2000)'
_computing_molecular_graphics 'Bruker SHELXTL'
_computing_publication_material 'Bruker SHELXTL'
_computing_structure_refinement 'Bruker SHELXTL'
_computing_structure_solution 'Bruker SHELXTL'
_diffrn_ambient_temperature 193(2)
_diffrn_measured_fraction_theta_full 0.975
_diffrn_measured_fraction_theta_max 0.975
_diffrn_measurement_device_type 'SMART CCD area detector'
_diffrn_measurement_method '\w scans'
_diffrn_radiation_monochromator graphite
_diffrn_radiation_source 'normal-focus sealed tube'
_diffrn_radiation_type MoK\a
_diffrn_radiation_wavelength 0.71073
_diffrn_reflns_av_R_equivalents 0.0550
_diffrn_reflns_av_sigmaI/netI 0.0671
_diffrn_reflns_limit_h_max 15
_diffrn_reflns_limit_h_min -14
_diffrn_reflns_limit_k_max 15
_diffrn_reflns_limit_k_min -15
_diffrn_reflns_limit_l_max 17
_diffrn_reflns_limit_l_min -17
_diffrn_reflns_number 14153
_diffrn_reflns_theta_full 27.50
_diffrn_reflns_theta_max 27.50
_diffrn_reflns_theta_min 1.85
_diffrn_standards_decay_% none
_diffrn_standards_number 0
_exptl_absorpt_coefficient_mu 1.128
_exptl_absorpt_correction_T_max 0.9654
_exptl_absorpt_correction_T_min 0.8718
_exptl_absorpt_correction_type analytical
_exptl_absorpt_process_details 'based on measured indexed crystal faces, SHELXTL (Bruker 1998)'
_exptl_crystal_colour brown
_exptl_crystal_density_diffrn 1.701
_exptl_crystal_density_method 'not measured'
_exptl_crystal_description prism
_exptl_crystal_F_000 816
_exptl_crystal_size_max 0.19
_exptl_crystal_size_mid 0.19
_exptl_crystal_size_min 0.15
_refine_diff_density_max 0.463
_refine_diff_density_min -0.398
_refine_diff_density_rms 0.082
_refine_ls_extinction_method none
_refine_ls_goodness_of_fit_ref 1.033
_refine_ls_hydrogen_treatment mixed
_refine_ls_matrix_type full
_refine_ls_number_parameters 434
_refine_ls_number_reflns 7042
_refine_ls_number_restraints 2
_refine_ls_restrained_S_all 1.033
_refine_ls_R_factor_all 0.0833
_refine_ls_R_factor_gt 0.0498
_refine_ls_shift/su_max 0.001
_refine_ls_shift/su_mean 0.000
_refine_ls_structure_factor_coef Fsqd
_refine_ls_weighting_details 'calc w=1/[\s^2^(Fo^2^)+(0.0257P)^2^+2.7483P] where P=(Fo^2^+2Fc^2^)/3'
_refine_ls_weighting_scheme calc
_refine_ls_wR_factor_gt 0.1006
_refine_ls_wR_factor_ref 0.1173
_reflns_number_gt 4932
_reflns_number_total 7042
_reflns_threshold_expression >2sigma(I)
_cod_data_source_file ic020570v_3.cif
_cod_data_source_block ts24=Compound3
_cod_depositor_comments
;
The following automatic conversions were performed:

'_symmetry_cell_setting' value 'Triclinic' changed to 'triclinic'
according to the built-in table from CIF Core dictionary named
'cif_core.dic' version 2.4.1 from 2010-06-29.

Automatic conversion script
Id: cif_fix_values 1646 2011-03-28 12:23:43Z adriana 
;
_cod_original_cell_volume 1574.9(2)
_cod_database_code 4313237

loop_
_symmetry_equiv_pos_as_xyz
'x, y, z'
'-x, -y, -z'

loop_
_atom_site_label
_atom_site_type_symbol
_atom_site_fract_x
_atom_site_fract_y
_atom_site_fract_z
_atom_site_U_iso_or_equiv
_atom_site_adp_type
_atom_site_occupancy
_atom_site_symmetry_multiplicity
_atom_site_calc_flag
_atom_site_refinement_flags
_atom_site_disorder_assembly
_atom_site_disorder_group
Mn1 Mn 0.22235(5) 0.35275(5) 0.31497(5) 0.02608(14) Uani 1 1 d . . .
Mn2 Mn 0.20976(5) 0.39782(5) 0.10475(5) 0.02715(14) Uani 1 1 d . . .
Cl1 Cl 0.28651(10) 0.55421(10) -0.08382(9) 0.0422(3) Uani 1 1 d . . .
O1 O 0.3061(2) 0.4545(2) 0.1564(2) 0.0289(6) Uani 1 1 d . . .
O2 O 0.1534(2) 0.2748(2) 0.2593(2) 0.0265(5) Uani 1 1 d . . .
O3 O 0.1237(3) 0.2391(3) 0.4913(2) 0.0346(6) Uani 1 1 d D . .
H3A H 0.0459(18) 0.242(5) 0.538(4) 0.072(17) Uiso 1 1 d D . .
H3B H 0.164(5) 0.208(5) 0.541(4) 0.09(2) Uiso 1 1 d D . .
O4 O 0.0938(2) 0.4521(2) 0.3330(2) 0.0318(6) Uani 1 1 d . . .
O5 O 0.0755(2) 0.4829(2) 0.1598(2) 0.0317(6) Uani 1 1 d . . .
N1 N 0.3288(3) 0.4440(3) 0.3558(3) 0.0288(7) Uani 1 1 d . . .
N2 N 0.3547(3) 0.2490(3) 0.3215(3) 0.0276(7) Uani 1 1 d . . .
N3 N 0.3360(3) 0.3062(3) 0.0372(3) 0.0295(7) Uani 1 1 d . . .
N4 N 0.1054(3) 0.3057(3) 0.0641(3) 0.0305(7) Uani 1 1 d . . .
C1 C 0.3086(4) 0.5488(4) 0.3652(4) 0.0370(9) Uani 1 1 d . . .
H1A H 0.2318 0.5767 0.3691 0.044 Uiso 1 1 calc R . .
C2 C 0.3974(4) 0.6165(4) 0.3691(4) 0.0418(10) Uani 1 1 d . . .
H2A H 0.3817 0.6898 0.3768 0.050 Uiso 1 1 calc R . .
C3 C 0.5096(4) 0.5760(4) 0.3617(4) 0.0428(10) Uani 1 1 d . . .
H3C H 0.5727 0.6226 0.3620 0.051 Uiso 1 1 calc R . .
C4 C 0.5295(4) 0.4673(4) 0.3538(4) 0.0355(9) Uani 1 1 d . . .
H4A H 0.6054 0.4374 0.3507 0.043 Uiso 1 1 calc R . .
C5 C 0.4375(3) 0.4034(3) 0.3506(3) 0.0279(8) Uani 1 1 d . . .
C6 C 0.4474(3) 0.2876(3) 0.3410(3) 0.0264(8) Uani 1 1 d . . .
C7 C 0.5410(4) 0.2199(4) 0.3525(4) 0.0357(9) Uani 1 1 d . . .
H7A H 0.6058 0.2474 0.3664 0.043 Uiso 1 1 calc R . .
C8 C 0.5392(4) 0.1118(4) 0.3435(4) 0.0394(10) Uani 1 1 d . . .
H8A H 0.6028 0.0642 0.3513 0.047 Uiso 1 1 calc R . .
C9 C 0.4443(4) 0.0729(4) 0.3229(4) 0.0374(9) Uani 1 1 d . . .
H9A H 0.4424 -0.0013 0.3162 0.045 Uiso 1 1 calc R . .
C10 C 0.3528(3) 0.1431(3) 0.3125(3) 0.0303(8) Uani 1 1 d . . .
H10D H 0.2872 0.1167 0.2987 0.036 Uiso 1 1 calc R . .
C11 C 0.4556(3) 0.3204(4) 0.0200(4) 0.0347(9) Uani 1 1 d . . .
H11A H 0.4838 0.3771 0.0407 0.042 Uiso 1 1 calc R . .
C12 C 0.5384(4) 0.2541(4) -0.0271(4) 0.0392(10) Uani 1 1 d . . .
H12A H 0.6227 0.2646 -0.0385 0.047 Uiso 1 1 calc R . .
C13 C 0.4971(4) 0.1729(4) -0.0572(4) 0.0444(11) Uani 1 1 d . . .
H13A H 0.5528 0.1261 -0.0888 0.053 Uiso 1 1 calc R . .
C14 C 0.3742(4) 0.1589(4) -0.0417(4) 0.0391(10) Uani 1 1 d . . .
H14A H 0.3449 0.1034 -0.0629 0.047 Uiso 1 1 calc R . .
C15 C 0.2950(4) 0.2280(3) 0.0057(3) 0.0312(8) Uani 1 1 d . . .
C16 C 0.1630(4) 0.2257(3) 0.0224(3) 0.0313(8) Uani 1 1 d . . .
C17 C 0.1027(4) 0.1525(4) -0.0032(4) 0.0397(10) Uani 1 1 d . . .
H17A H 0.1451 0.0983 -0.0337 0.048 Uiso 1 1 calc R . .
C18 C -0.0203(4) 0.1588(4) 0.0159(4) 0.0444(10) Uani 1 1 d . . .
H18A H -0.0637 0.1085 -0.0008 0.053 Uiso 1 1 calc R . .
C19 C -0.0799(4) 0.2390(4) 0.0595(4) 0.0421(10) Uani 1 1 d . . .
H19A H -0.1646 0.2445 0.0732 0.050 Uiso 1 1 calc R . .
C20 C -0.0144(4) 0.3108(4) 0.0829(4) 0.0374(9) Uani 1 1 d . . .
H20A H -0.0554 0.3657 0.1133 0.045 Uiso 1 1 calc R . .
C21 C 0.0434(3) 0.4956(3) 0.2576(3) 0.0311(8) Uani 1 1 d . . .
C22 C -0.0566(4) 0.5694(4) 0.2841(4) 0.0437(11) Uani 1 1 d . . .
H22A H -0.1248 0.5472 0.2675 0.066 Uiso 0.50 1 calc PR A 1
H22B H -0.0228 0.6559 0.2319 0.066 Uiso 0.50 1 calc PR A 1
H22C H -0.0881 0.5534 0.3703 0.066 Uiso 0.50 1 calc PR A 1
H22D H -0.0872 0.5973 0.2195 0.066 Uiso 0.50 1 calc PR A 2
H22E H -0.0231 0.6399 0.2872 0.066 Uiso 0.50 1 calc PR A 2
H22F H -0.1253 0.5195 0.3631 0.066 Uiso 0.50 1 calc PR A 2
Cl2 Cl 0.29563(9) 0.13988(9) 0.68664(9) 0.0362(2) Uani 1 1 d . . .
O22 O -0.1975(3) 0.1342(4) 0.8538(3) 0.0749(11) Uani 1 1 d . . .
O23 O -0.2846(3) 0.0962(4) 0.7378(4) 0.0746(11) Uani 1 1 d . . .
O24 O -0.1075(3) 0.2436(3) 0.6388(3) 0.0546(9) Uani 1 1 d . . .
O25 O -0.0940(4) 0.0381(4) 0.7304(4) 0.0994(17) Uani 1 1 d . . .
Cl3 Cl -0.17037(10) 0.12691(10) 0.74135(10) 0.0460(3) Uani 1 1 d . . .
O31 O 0.2352(3) 0.2393(3) 0.6975(3) 0.0601(10) Uani 1 1 d . . .
O32 O 0.2577(3) 0.1012(3) 0.6125(3) 0.0466(8) Uani 1 1 d . . .
O33 O 0.4281(3) 0.1776(3) 0.6274(3) 0.0504(8) Uani 1 1 d . . .
O34 O 0.2659(3) 0.0397(3) 0.8031(3) 0.0567(9) Uani 1 1 d . . .
N100 N 0.7950(4) 0.2915(5) 0.3890(4) 0.0651(12) Uani 1 1 d . . .
C101 C 0.8396(4) 0.2066(5) 0.4071(4) 0.0484(11) Uani 1 1 d . . .
C102 C 0.8955(5) 0.0974(4) 0.4298(5) 0.0593(13) Uani 1 1 d . . .
H10A H 0.9842 0.1182 0.3747 0.089 Uiso 1 1 calc R . .
H10B H 0.8541 0.0404 0.4152 0.089 Uiso 1 1 calc R . .
H10C H 0.8862 0.0595 0.5149 0.089 Uiso 1 1 calc R . .

loop_
_atom_site_aniso_label
_atom_site_aniso_U_11
_atom_site_aniso_U_22
_atom_site_aniso_U_33
_atom_site_aniso_U_23
_atom_site_aniso_U_13
_atom_site_aniso_U_12
Mn1 0.0252(3) 0.0240(3) 0.0272(3) -0.0116(2) -0.0085(2) 0.0051(2)
Mn2 0.0256(3) 0.0269(3) 0.0278(3) -0.0130(2) -0.0089(2) 0.0064(2)
Cl1 0.0436(6) 0.0389(6) 0.0318(5) -0.0105(4) -0.0093(4) 0.0103(5)
O1 0.0258(13) 0.0252(13) 0.0310(14) -0.0124(11) -0.0069(11) 0.0019(10)
O2 0.0240(13) 0.0250(13) 0.0298(13) -0.0126(11) -0.0094(11) 0.0038(10)
O3 0.0302(15) 0.0391(16) 0.0234(14) -0.0070(12) -0.0074(12) 0.0060(12)
O4 0.0322(14) 0.0321(14) 0.0337(14) -0.0172(12) -0.0133(12) 0.0110(12)
O5 0.0306(14) 0.0311(14) 0.0328(14) -0.0146(12) -0.0122(12) 0.0101(11)
N1 0.0310(17) 0.0274(16) 0.0288(16) -0.0143(14) -0.0109(14) 0.0063(13)
N2 0.0278(16) 0.0227(15) 0.0288(16) -0.0117(13) -0.0078(13) 0.0048(12)
N3 0.0277(16) 0.0285(16) 0.0260(16) -0.0117(13) -0.0051(13) 0.0048(13)
N4 0.0307(17) 0.0313(17) 0.0290(17) -0.0134(14) -0.0117(14) 0.0078(14)
C1 0.047(2) 0.031(2) 0.037(2) -0.0193(18) -0.0172(19) 0.0103(18)
C2 0.060(3) 0.030(2) 0.040(2) -0.0203(19) -0.021(2) 0.008(2)
C3 0.055(3) 0.034(2) 0.040(2) -0.0153(19) -0.021(2) -0.001(2)
C4 0.034(2) 0.035(2) 0.038(2) -0.0158(18) -0.0146(18) 0.0042(17)
C5 0.0299(19) 0.0259(19) 0.0245(18) -0.0113(15) -0.0075(15) 0.0018(15)
C6 0.0243(18) 0.0238(18) 0.0269(18) -0.0103(15) -0.0071(15) 0.0004(14)
C7 0.031(2) 0.040(2) 0.039(2) -0.0198(19) -0.0155(18) 0.0085(17)
C8 0.038(2) 0.037(2) 0.048(2) -0.022(2) -0.019(2) 0.0174(18)
C9 0.040(2) 0.028(2) 0.050(2) -0.0220(19) -0.019(2) 0.0111(17)
C10 0.032(2) 0.0248(18) 0.035(2) -0.0129(16) -0.0137(17) 0.0025(15)
C11 0.026(2) 0.038(2) 0.040(2) -0.0192(19) -0.0111(17) 0.0072(17)
C12 0.025(2) 0.043(2) 0.039(2) -0.018(2) -0.0031(18) 0.0080(18)
C13 0.038(2) 0.043(3) 0.044(3) -0.020(2) -0.007(2) 0.013(2)
C14 0.040(2) 0.036(2) 0.040(2) -0.0224(19) -0.0094(19) 0.0083(18)
C15 0.033(2) 0.0284(19) 0.0251(19) -0.0110(16) -0.0050(16) 0.0035(16)
C16 0.036(2) 0.031(2) 0.0283(19) -0.0147(17) -0.0122(17) 0.0059(17)
C17 0.045(2) 0.031(2) 0.042(2) -0.0180(19) -0.015(2) 0.0048(18)
C18 0.045(3) 0.040(2) 0.055(3) -0.024(2) -0.023(2) 0.000(2)
C19 0.034(2) 0.043(2) 0.053(3) -0.020(2) -0.022(2) 0.0070(19)
C20 0.037(2) 0.044(2) 0.040(2) -0.024(2) -0.0185(19) 0.0144(19)
C21 0.0276(19) 0.0241(19) 0.034(2) -0.0116(16) -0.0064(17) 0.0047(15)
C22 0.041(2) 0.047(3) 0.049(3) -0.027(2) -0.018(2) 0.022(2)
Cl2 0.0412(5) 0.0317(5) 0.0417(6) -0.0201(4) -0.0187(5) 0.0099(4)
O22 0.059(2) 0.118(3) 0.050(2) -0.045(2) -0.0158(19) 0.007(2)
O23 0.052(2) 0.096(3) 0.074(3) -0.045(2) -0.014(2) -0.014(2)
O24 0.0410(18) 0.0425(18) 0.056(2) -0.0129(16) -0.0050(15) 0.0105(14)
O25 0.098(3) 0.063(3) 0.072(3) -0.007(2) 0.002(2) 0.050(2)
Cl3 0.0388(6) 0.0483(6) 0.0395(6) -0.0181(5) -0.0064(5) 0.0121(5)
O31 0.058(2) 0.048(2) 0.093(3) -0.047(2) -0.032(2) 0.0273(17)
O32 0.0520(19) 0.0535(19) 0.059(2) -0.0338(17) -0.0379(16) 0.0176(15)
O33 0.0390(17) 0.0483(19) 0.068(2) -0.0317(17) -0.0191(16) 0.0080(14)
O34 0.077(2) 0.0473(19) 0.0365(17) -0.0160(15) -0.0164(17) 0.0093(17)
N100 0.057(3) 0.075(3) 0.078(3) -0.039(3) -0.037(3) 0.019(2)
C101 0.038(3) 0.057(3) 0.050(3) -0.023(2) -0.018(2) -0.003(2)
C102 0.048(3) 0.048(3) 0.067(3) -0.020(3) -0.015(3) -0.002(2)

loop_
_atom_type_symbol
_atom_type_description
_atom_type_scat_dispersion_real
_atom_type_scat_dispersion_imag
_atom_type_scat_source
C C 0.0033 0.0016 'International Tables Vol C Tables 4.2.6.8 and 6.1.1.4'
H H 0.0000 0.0000 'International Tables Vol C Tables 4.2.6.8 and 6.1.1.4'
N N 0.0061 0.0033 'International Tables Vol C Tables 4.2.6.8 and 6.1.1.4'
O O 0.0106 0.0060 'International Tables Vol C Tables 4.2.6.8 and 6.1.1.4'
Cl Cl 0.1484 0.1585 'International Tables Vol C Tables 4.2.6.8 and 6.1.1.4'
Mn Mn 0.3368 0.7283 'International Tables Vol C Tables 4.2.6.8 and 6.1.1.4'

loop_
_geom_angle_atom_site_label_1
_geom_angle_atom_site_label_2
_geom_angle_atom_site_label_3
_geom_angle
_geom_angle_site_symmetry_1
_geom_angle_site_symmetry_3
_geom_angle_publ_flag
O2 Mn1 O1 84.34(11) . . ?
O2 Mn1 O4 93.39(11) . . ?
O1 Mn1 O4 91.91(11) . . ?
O2 Mn1 N2 93.90(12) . . ?
O1 Mn1 N2 94.54(12) . . ?
O4 Mn1 N2 170.70(12) . . ?
O2 Mn1 O3 94.35(12) . . ?
O1 Mn1 O3 178.17(12) . . ?
O4 Mn1 O3 86.87(11) . . ?
N2 Mn1 O3 86.83(12) . . ?
O2 Mn1 N1 170.45(11) . . ?
O1 Mn1 N1 88.75(12) . . ?
O4 Mn1 N1 93.43(12) . . ?
N2 Mn1 N1 80.05(12) . . ?
O3 Mn1 N1 92.69(12) . . ?
O2 Mn1 Mn2 43.20(8) . . ?
O1 Mn1 Mn2 42.65(8) . . ?
O4 Mn1 Mn2 84.69(8) . . ?
N2 Mn1 Mn2 104.59(9) . . ?
O3 Mn1 Mn2 135.78(9) . . ?
N1 Mn1 Mn2 131.06(9) . . ?
O1 Mn2 O2 82.86(11) . . ?
O1 Mn2 O5 92.85(11) . . ?
O2 Mn2 O5 89.98(11) . . ?
O1 Mn2 N3 94.33(12) . . ?
O2 Mn2 N3 92.29(11) . . ?
O5 Mn2 N3 172.69(12) . . ?
O1 Mn2 N4 170.35(12) . . ?
O2 Mn2 N4 89.30(12) . . ?
O5 Mn2 N4 92.76(12) . . ?
N3 Mn2 N4 80.32(13) . . ?
O1 Mn2 Cl1 94.06(9) . . ?
O2 Mn2 Cl1 176.92(9) . . ?
O5 Mn2 Cl1 90.28(8) . . ?
N3 Mn2 Cl1 87.82(9) . . ?
N4 Mn2 Cl1 93.75(9) . . ?
O1 Mn2 Mn1 42.25(8) . . ?
O2 Mn2 Mn1 42.07(8) . . ?
O5 Mn2 Mn1 83.23(8) . . ?
N3 Mn2 Mn1 103.06(9) . . ?
N4 Mn2 Mn1 130.95(9) . . ?
Cl1 Mn2 Mn1 134.94(4) . . ?
Mn1 O1 Mn2 95.10(12) . . ?
Mn1 O2 Mn2 94.73(11) . . ?
C21 O4 Mn1 123.5(2) . . ?
C21 O5 Mn2 124.3(2) . . ?
C1 N1 C5 119.8(3) . . ?
C1 N1 Mn1 125.2(3) . . ?
C5 N1 Mn1 114.0(2) . . ?
C6 N2 C10 120.1(3) . . ?
C6 N2 Mn1 116.0(2) . . ?
C10 N2 Mn1 123.8(3) . . ?
C11 N3 C15 120.1(3) . . ?
C11 N3 Mn2 124.0(3) . . ?
C15 N3 Mn2 115.8(2) . . ?
C20 N4 C16 118.7(3) . . ?
C20 N4 Mn2 126.2(3) . . ?
C16 N4 Mn2 114.9(2) . . ?
N1 C1 C2 121.2(4) . . ?
C1 C2 C3 119.0(4) . . ?
C2 C3 C4 119.7(4) . . ?
C5 C4 C3 118.7(4) . . ?
N1 C5 C4 121.5(3) . . ?
N1 C5 C6 114.3(3) . . ?
C4 C5 C6 124.2(3) . . ?
N2 C6 C7 120.8(3) . . ?
N2 C6 C5 114.6(3) . . ?
C7 C6 C5 124.6(3) . . ?
C8 C7 C6 119.2(4) . . ?
C7 C8 C9 119.8(4) . . ?
C10 C9 C8 119.1(4) . . ?
N2 C10 C9 121.0(4) . . ?
N3 C11 C12 121.2(4) . . ?
C13 C12 C11 119.1(4) . . ?
C12 C13 C14 120.2(4) . . ?
C13 C14 C15 118.4(4) . . ?
N3 C15 C14 121.0(4) . . ?
N3 C15 C16 115.0(3) . . ?
C14 C15 C16 124.0(4) . . ?
N4 C16 C17 121.8(4) . . ?
N4 C16 C15 113.7(3) . . ?
C17 C16 C15 124.5(4) . . ?
C16 C17 C18 119.1(4) . . ?
C17 C18 C19 119.4(4) . . ?
C20 C19 C18 118.9(4) . . ?
N4 C20 C19 122.0(4) . . ?
O5 C21 O4 124.1(3) . . ?
O5 C21 C22 118.2(3) . . ?
O4 C21 C22 117.7(3) . . ?
O34 Cl2 O31 111.7(2) . . ?
O34 Cl2 O33 108.4(2) . . ?
O31 Cl2 O33 109.7(2) . . ?
O34 Cl2 O32 109.2(2) . . ?
O31 Cl2 O32 109.17(19) . . ?
O33 Cl2 O32 108.57(19) . . ?
O25 Cl3 O23 109.3(3) . . ?
O25 Cl3 O22 111.2(3) . . ?
O23 Cl3 O22 109.0(2) . . ?
O25 Cl3 O24 109.0(2) . . ?
O23 Cl3 O24 108.5(2) . . ?
O22 Cl3 O24 109.9(2) . . ?
N100 C101 C102 179.3(5) . . ?

loop_
_geom_bond_atom_site_label_1
_geom_bond_atom_site_label_2
_geom_bond_distance
_geom_bond_site_symmetry_2
_geom_bond_publ_flag
Mn1 O2 1.783(2) . ?
Mn1 O1 1.791(2) . ?
Mn1 O4 1.925(2) . ?
Mn1 N2 1.993(3) . ?
Mn1 O3 2.002(3) . ?
Mn1 N1 2.047(3) . ?
Mn1 Mn2 2.6524(8) . ?
Mn2 O1 1.804(3) . ?
Mn2 O2 1.822(2) . ?
Mn2 O5 1.943(2) . ?
Mn2 N3 1.998(3) . ?
Mn2 N4 2.035(3) . ?
Mn2 Cl1 2.2512(11) . ?
O4 C21 1.273(5) . ?
O5 C21 1.271(4) . ?
N1 C1 1.346(5) . ?
N1 C5 1.350(5) . ?
N2 C6 1.351(5) . ?
N2 C10 1.351(4) . ?
N3 C11 1.342(5) . ?
N3 C15 1.351(5) . ?
N4 C20 1.340(5) . ?
N4 C16 1.359(5) . ?
C1 C2 1.378(6) . ?
C2 C3 1.383(6) . ?
C3 C4 1.385(6) . ?
C4 C5 1.376(5) . ?
C5 C6 1.473(5) . ?
C6 C7 1.380(5) . ?
C7 C8 1.377(5) . ?
C8 C9 1.383(6) . ?
C9 C10 1.375(5) . ?
C11 C12 1.382(5) . ?
C12 C13 1.370(6) . ?
C13 C14 1.386(6) . ?
C14 C15 1.388(5) . ?
C15 C16 1.484(5) . ?
C16 C17 1.373(5) . ?
C17 C18 1.378(6) . ?
C18 C19 1.381(6) . ?
C19 C20 1.380(6) . ?
C21 C22 1.490(5) . ?
Cl2 O34 1.424(3) . ?
Cl2 O31 1.425(3) . ?
Cl2 O33 1.434(3) . ?
Cl2 O32 1.451(3) . ?
O22 Cl3 1.431(4) . ?
O23 Cl3 1.429(4) . ?
O24 Cl3 1.448(3) . ?
O25 Cl3 1.413(4) . ?
N100 C101 1.131(6) . ?
C101 C102 1.445(7) . ?
